data_4302423
loop_
_publ_author_name
'Duane C. Wilson'
'Shengming Liu'
'Xuenian Chen'
'Edward A. Meyers'
'Xiaoguang Bao'
'Andrey V. Prosvirin'
'Kim R. Dunbar'
'Christopher M. Hadad'
'Sheldon G. Shore'

_publ_section_title
;
Water-Free Rare Earth-Prussian Blue Type Analogues: Synthesis, Structure,
Computational Analysis, and Magnetic Data of {LnIII(DMF)6FeIII(CN)6}\\infty (Ln
= Rare Earths Excluding Pm)
;
_journal_name_full 'Inorganic Chemistry'
_journal_page_first 5725
_journal_page_last 5735
_journal_paper_doi 10.1021/ic8022369
_journal_volume 48
_journal_year 2009
_chemical_formula_moiety 'C24 H42 Ce Fe N12 O6'
_chemical_formula_sum 'C24 H42 Ce Fe N12 O6'
_chemical_formula_weight 790.67
_chemical_melting_point ?
_chemical_name_common
; 
 Ce(DMF)6Fe(CN)6 
;
_chemical_name_systematic
; 
 hexakis(N,N-dimethylformamide)Cerium(III) hexacyanoferrate(III) 
;
_space_group_IT_number 13
_symmetry_cell_setting monoclinic
_symmetry_space_group_name_Hall '-P 2yac'
_symmetry_space_group_name_H-M 'P 1 2/n 1'
_atom_sites_solution_hydrogens geom
_atom_sites_solution_primary direct
_atom_sites_solution_secondary difmap
_audit_creation_method SHELXL-97
_cell_angle_alpha 90.00
_cell_angle_beta 113.13(3)
_cell_angle_gamma 90.00
_cell_formula_units_Z 4
_cell_length_a 19.385(4)
_cell_length_b 9.866(2)
_cell_length_c 19.434(4)
_cell_measurement_reflns_used 11808
_cell_measurement_temperature 150(2)
_cell_measurement_theta_max 25.03
_cell_measurement_theta_min 2.26
_cell_volume 3418.0(14)
_computing_cell_refinement 'HKL Scalepack (Otwinowski & Minor, 1997)'
_computing_data_collection 'Collect (Nonius BV, 1997-2000)'
_computing_data_reduction 'HKL Denzo and Scalepack (Otwinowski & Minor, 1997)'
_computing_molecular_graphics SHELXTL-97
_computing_publication_material SHELXTL-97
_computing_structure_refinement 'SHELXL-97 (Sheldrick, 1997)'
_computing_structure_solution 'SHELXS-97 (Sheldrick, 1990)'
_diffrn_ambient_temperature 150(2)
_diffrn_measured_fraction_theta_full 0.996
_diffrn_measured_fraction_theta_max 0.996
_diffrn_measurement_device_type 'Nonius Kappa CCD'
_diffrn_measurement_method 'Phi and omega scans'
_diffrn_radiation_monochromator graphite
_diffrn_radiation_source 'fine-focus sealed tube'
_diffrn_radiation_type MoK\a
_diffrn_radiation_wavelength 0.71073
_diffrn_reflns_av_R_equivalents 0.1142
_diffrn_reflns_av_sigmaI/netI 0.1058
_diffrn_reflns_limit_h_max 22
_diffrn_reflns_limit_h_min -22
_diffrn_reflns_limit_k_max 11
_diffrn_reflns_limit_k_min -11
_diffrn_reflns_limit_l_max 23
_diffrn_reflns_limit_l_min -23
_diffrn_reflns_number 22092
_diffrn_reflns_theta_full 24.97
_diffrn_reflns_theta_max 24.97
_diffrn_reflns_theta_min 2.36
_exptl_absorpt_coefficient_mu 1.793
_exptl_absorpt_correction_T_max 0.8136
_exptl_absorpt_correction_T_min 0.6832
_exptl_absorpt_correction_type multi-scan
_exptl_absorpt_process_details 'HKL scalepack (Otwinowski & Minor, 1997)'
_exptl_crystal_colour Yellow
_exptl_crystal_density_diffrn 1.536
_exptl_crystal_density_meas ?
_exptl_crystal_density_method .
_exptl_crystal_description Chunk
_exptl_crystal_F_000 1608
_exptl_crystal_size_max 0.23
_exptl_crystal_size_mid 0.19
_exptl_crystal_size_min 0.12
_refine_diff_density_max 1.173
_refine_diff_density_min -0.978
_refine_diff_density_rms 0.131
_refine_ls_extinction_method none
_refine_ls_goodness_of_fit_ref 0.958
_refine_ls_hydrogen_treatment constr
_refine_ls_matrix_type full
_refine_ls_number_parameters 414
_refine_ls_number_reflns 5972
_refine_ls_number_restraints 0
_refine_ls_restrained_S_all 0.958
_refine_ls_R_factor_all 0.0995
_refine_ls_R_factor_gt 0.0415
_refine_ls_shift/su_max 0.000
_refine_ls_shift/su_mean 0.000
_refine_ls_structure_factor_coef Fsqd
_refine_ls_weighting_details 'calc w=1/[\s^2^(Fo^2^)+(0.0369P)^2^+0.0000P] where P=(Fo^2^+2Fc^2^)/3'
_refine_ls_weighting_scheme calc
_refine_ls_wR_factor_gt 0.0720
_refine_ls_wR_factor_ref 0.0860
_reflns_number_gt 3689
_reflns_number_total 5972
_reflns_threshold_expression >2sigma(I)
_cod_data_source_file ic8022369_si_002_10.cif
_cod_data_source_block 13
_cod_depositor_comments
;
The following automatic conversions were performed:
'_symmetry_cell_setting' value 'Monoclinic' changed to 'monoclinic'
according to '/home/saulius/struct/CIF-dictionaries/cif_core.dic'
dictionary named 'cif_core.dic' version 2.4.1 from
2010-06-29.

'_exptl_absorpt_correction_type' value 'multi scan' changed
to 'multi-scan' according to
'/home/saulius/struct/CIF-dictionaries/cif_core.dic' dictionary named
'cif_core.dic' version 2.4.1 from 2010-06-29.

Automatic conversion script
Id: cif_fix_enum 1527 2010-12-29 10:47:43Z saulius 

The following automatic conversions were performed:

'_chemical_melting_point' value 'not measured' was changed to '?' -
the value is undefined or not given.

Automatic conversion script
Id: cif_fix_values 1646 2011-03-28 12:23:43Z adriana 
;
_cod_original_sg_symbol_H-M 'P 2/n'
_cod_database_code 4302423

loop_
_symmetry_equiv_pos_as_xyz
'x, y, z'
'-x+1/2, y, -z+1/2'
'-x, -y, -z'
'x-1/2, -y, z-1/2'

loop_
_atom_site_label
_atom_site_type_symbol
_atom_site_fract_x
_atom_site_fract_y
_atom_site_fract_z
_atom_site_U_iso_or_equiv
_atom_site_adp_type
_atom_site_occupancy
_atom_site_symmetry_multiplicity
_atom_site_calc_flag
_atom_site_refinement_flags
_atom_site_disorder_assembly
_atom_site_disorder_group
Ce1 Ce 0.7500 0.14568(4) 0.7500 0.01817(14) Uani 1 2 d S . .
Ce2 Ce 1.2500 0.29264(4) 0.7500 0.01744(14) Uani 1 2 d S . .
Fe1 Fe 1.0000 0.5000 0.5000 0.0172(3) Uani 1 2 d S . .
Fe2 Fe 0.5000 0.0000 0.5000 0.0231(3) Uani 1 2 d S . .
O4 O 1.29144(19) 0.4856(3) 0.6982(2) 0.0282(10) Uani 1 1 d . . .
O1 O 0.7075(2) 0.3444(3) 0.6650(2) 0.0287(9) Uani 1 1 d . . .
O5 O 1.15959(19) 0.1033(3) 0.70590(19) 0.0238(9) Uani 1 1 d . . .
O2 O 0.8042(2) -0.0625(4) 0.7180(2) 0.0379(11) Uani 1 1 d . . .
O6 O 1.2736(2) 0.2099(3) 0.6423(2) 0.0309(10) Uani 1 1 d . . .
O3 O 0.8662(2) 0.2133(3) 0.7383(2) 0.0327(10) Uani 1 1 d . . .
N4 N 1.1298(2) 0.3816(4) 0.6387(2) 0.0231(11) Uani 1 1 d . . .
C5 C 1.0368(3) 0.3987(5) 0.4350(3) 0.0211(13) Uani 1 1 d . . .
C4 C 1.0808(3) 0.4243(5) 0.5870(3) 0.0179(12) Uani 1 1 d . . .
N5 N 1.0586(3) 0.3393(4) 0.3966(3) 0.0327(12) Uani 1 1 d . . .
N61 N 1.2378(2) 0.1397(4) 0.5224(3) 0.0262(11) Uani 1 1 d . . .
N41 N 1.3016(2) 0.7125(4) 0.6897(2) 0.0243(11) Uani 1 1 d . . .
N11 N 0.6813(3) 0.3638(4) 0.5409(3) 0.0314(12) Uani 1 1 d . . .
N51 N 1.0421(2) 0.0188(4) 0.6713(2) 0.0196(11) Uani 1 1 d . . .
N21 N 0.8589(3) -0.2689(4) 0.7447(3) 0.0350(13) Uani 1 1 d . . .
N1 N 0.6540(3) 0.0662(4) 0.6231(2) 0.0261(11) Uani 1 1 d . . .
N31 N 0.9784(2) 0.3148(4) 0.7641(2) 0.0231(11) Uani 1 1 d . . .
N6 N 0.8960(3) 0.2562(4) 0.4946(2) 0.0307(12) Uani 1 1 d . . .
C21 C 0.8549(3) -0.1383(6) 0.7556(3) 0.0367(16) Uani 1 1 d . . .
H21 H 0.8951 -0.0991 0.7965 0.044 Uiso 1 1 calc R . .
C42 C 1.3742(3) 0.7172(5) 0.7521(3) 0.0380(17) Uani 1 1 d . . .
H42A H 1.3881 0.6260 0.7728 0.057 Uiso 1 1 calc R . .
H42B H 1.3714 0.7778 0.7909 0.057 Uiso 1 1 calc R . .
H42C H 1.4120 0.7511 0.7347 0.057 Uiso 1 1 calc R . .
C43 C 1.2699(3) 0.8391(5) 0.6523(3) 0.0319(15) Uani 1 1 d . . .
H43A H 1.2210 0.8214 0.6120 0.048 Uiso 1 1 calc R . .
H43B H 1.3037 0.8789 0.6312 0.048 Uiso 1 1 calc R . .
H43C H 1.2637 0.9022 0.6884 0.048 Uiso 1 1 calc R . .
C41 C 1.2659(3) 0.5963(5) 0.6686(3) 0.0240(14) Uani 1 1 d . . .
H41 H 1.2180 0.5973 0.6285 0.029 Uiso 1 1 calc R . .
C52 C 1.0314(3) 0.0010(5) 0.5937(3) 0.0358(16) Uani 1 1 d . . .
H52A H 0.9951 0.0679 0.5627 0.054 Uiso 1 1 calc R . .
H52B H 1.0124 -0.0906 0.5773 0.054 Uiso 1 1 calc R . .
H52C H 1.0793 0.0136 0.5887 0.054 Uiso 1 1 calc R . .
C6 C 0.9346(3) 0.3476(5) 0.4977(3) 0.0227(13) Uani 1 1 d . . .
C51 C 1.1051(3) 0.0688(5) 0.7204(3) 0.0224(13) Uani 1 1 d . . .
H51 H 1.1093 0.0793 0.7705 0.027 Uiso 1 1 calc R . .
C11 C 0.6671(3) 0.3796(5) 0.6001(3) 0.0271(14) Uani 1 1 d . A .
H11 H 0.6210 0.4225 0.5934 0.033 Uiso 1 1 calc R . .
C31 C 0.9285(3) 0.2540(5) 0.7843(3) 0.0264(14) Uani 1 1 d . . .
H31 H 0.9405 0.2406 0.8361 0.032 Uiso 1 1 calc R . .
C61 C 1.2285(4) 0.1509(6) 0.5824(4) 0.058(2) Uani 1 1 d . . .
H61 H 1.1842 0.1124 0.5839 0.070 Uiso 1 1 calc R . .
C53 C 0.9809(3) -0.0205(5) 0.6924(3) 0.0296(15) Uani 1 1 d . . .
H53A H 0.9969 -0.0125 0.7467 0.044 Uiso 1 1 calc R . .
H53B H 0.9666 -0.1146 0.6772 0.044 Uiso 1 1 calc R . .
H53C H 0.9378 0.0390 0.6674 0.044 Uiso 1 1 calc R . .
C12 C 0.6284(3) 0.4032(5) 0.4664(3) 0.0364(16) Uani 1 1 d . A .
H12A H 0.5847 0.4468 0.4702 0.055 Uiso 1 1 calc R . .
H12B H 0.6123 0.3225 0.4346 0.055 Uiso 1 1 calc R . .
H12C H 0.6528 0.4668 0.4442 0.055 Uiso 1 1 calc R . .
N2 N 0.5669(3) 0.0475(5) 0.3812(3) 0.0480(15) Uani 1 1 d . . .
C1 C 0.5970(3) 0.0403(5) 0.5770(3) 0.0240(14) Uani 1 1 d . . .
C3 C 0.4738(3) 0.1924(6) 0.4951(3) 0.0289(15) Uani 1 1 d . . .
N3 N 0.4592(3) 0.3052(5) 0.4936(3) 0.0512(16) Uani 1 1 d . . .
C2 C 0.5417(3) 0.0293(5) 0.4250(3) 0.0306(15) Uani 1 1 d . . .
C62 C 1.1853(4) 0.0712(7) 0.4577(4) 0.081(3) Uani 1 1 d . . .
H62A H 1.1524 0.0134 0.4726 0.121 Uiso 1 1 calc R . .
H62B H 1.2127 0.0152 0.4352 0.121 Uiso 1 1 calc R . .
H62C H 1.1550 0.1383 0.4211 0.121 Uiso 1 1 calc R . .
C22 C 0.8028(4) -0.3430(6) 0.6870(4) 0.068(2) Uani 1 1 d . . .
H22A H 0.7572 -0.2881 0.6657 0.102 Uiso 1 1 calc R . .
H22B H 0.7918 -0.4269 0.7077 0.102 Uiso 1 1 calc R . .
H22C H 0.8208 -0.3651 0.6478 0.102 Uiso 1 1 calc R . .
C23 C 0.9267(4) -0.3431(6) 0.7894(4) 0.072(2) Uani 1 1 d . . .
H23A H 0.9502 -0.3785 0.7567 0.109 Uiso 1 1 calc R . .
H23B H 0.9138 -0.4187 0.8149 0.109 Uiso 1 1 calc R . .
H23C H 0.9617 -0.2822 0.8267 0.109 Uiso 1 1 calc R . .
C13 C 0.7609(10) 0.338(3) 0.5502(9) 0.032(6) Uiso 0.41(3) 1 d P A 1
H13A H 0.7809 0.4195 0.5355 0.048 Uiso 0.41(3) 1 calc PR A 1
H13B H 0.7623 0.2620 0.5186 0.048 Uiso 0.41(3) 1 calc PR A 1
H13C H 0.7914 0.3170 0.6027 0.048 Uiso 0.41(3) 1 calc PR A 1
C13' C 0.7414(8) 0.2717(19) 0.5413(6) 0.037(4) Uiso 0.59(3) 1 d P A 2
H13D H 0.7712 0.2429 0.5928 0.056 Uiso 0.59(3) 1 calc PR A 2
H13E H 0.7738 0.3189 0.5211 0.056 Uiso 0.59(3) 1 calc PR A 2
H13F H 0.7191 0.1921 0.5105 0.056 Uiso 0.59(3) 1 calc PR A 2
C63 C 1.3007(5) 0.1990(9) 0.5139(5) 0.121(4) Uani 1 1 d . . .
H63A H 1.2899 0.2942 0.4991 0.182 Uiso 1 1 calc R . .
H63B H 1.3112 0.1500 0.4752 0.182 Uiso 1 1 calc R . .
H63C H 1.3445 0.1938 0.5614 0.182 Uiso 1 1 calc R . .
C32 C 1.0489(3) 0.3634(5) 0.8198(3) 0.0378(16) Uani 1 1 d . . .
H32A H 1.0507 0.3442 0.8699 0.057 Uiso 1 1 calc R . .
H32B H 1.0530 0.4613 0.8139 0.057 Uiso 1 1 calc R . .
H32C H 1.0907 0.3173 0.8131 0.057 Uiso 1 1 calc R . .
C33 C 0.9640(3) 0.3405(5) 0.6862(3) 0.0370(16) Uani 1 1 d . . .
H33A H 0.9194 0.2899 0.6543 0.056 Uiso 1 1 calc R . .
H33B H 1.0073 0.3112 0.6759 0.056 Uiso 1 1 calc R . .
H33C H 0.9556 0.4376 0.6759 0.056 Uiso 1 1 calc R . .

loop_
_atom_site_aniso_label
_atom_site_aniso_U_11
_atom_site_aniso_U_22
_atom_site_aniso_U_33
_atom_site_aniso_U_23
_atom_site_aniso_U_13
_atom_site_aniso_U_12
Ce1 0.0154(3) 0.0210(2) 0.0157(3) 0.000 0.0036(2) 0.000
Ce2 0.0148(3) 0.0159(2) 0.0169(3) 0.000 0.0011(2) 0.000
Fe1 0.0138(6) 0.0216(6) 0.0136(7) 0.0006(5) 0.0025(5) 0.0011(5)
Fe2 0.0201(7) 0.0320(6) 0.0153(7) -0.0033(5) 0.0048(6) -0.0058(5)
O4 0.025(2) 0.020(2) 0.038(3) 0.0063(18) 0.010(2) -0.0045(17)
O1 0.038(3) 0.025(2) 0.018(2) 0.0058(17) 0.005(2) -0.0011(18)
O5 0.020(2) 0.025(2) 0.024(2) 0.0016(16) 0.006(2) -0.0060(16)
O2 0.039(3) 0.038(2) 0.029(3) 0.0014(19) 0.005(2) 0.021(2)
O6 0.035(3) 0.035(2) 0.016(2) -0.0077(18) 0.003(2) -0.0067(19)
O3 0.018(2) 0.050(2) 0.032(3) -0.0059(19) 0.011(2) -0.0064(19)
N4 0.016(3) 0.022(3) 0.023(3) 0.002(2) -0.001(2) -0.003(2)
C5 0.020(3) 0.019(3) 0.021(4) 0.005(2) 0.005(3) 0.001(2)
C4 0.019(3) 0.016(3) 0.019(3) -0.004(2) 0.008(3) -0.002(2)
N5 0.040(3) 0.031(3) 0.030(3) -0.002(2) 0.017(3) 0.000(2)
N61 0.021(3) 0.040(3) 0.015(3) -0.007(2) 0.004(2) -0.010(2)
N41 0.020(3) 0.025(3) 0.024(3) 0.004(2) 0.005(2) -0.004(2)
N11 0.028(3) 0.039(3) 0.026(3) 0.011(2) 0.009(3) 0.014(2)
N51 0.016(3) 0.021(2) 0.018(3) -0.0066(19) 0.003(2) -0.0052(19)
N21 0.049(4) 0.018(3) 0.043(4) 0.000(2) 0.023(3) 0.009(2)
N1 0.028(3) 0.030(3) 0.018(3) -0.004(2) 0.005(3) -0.009(2)
N31 0.022(3) 0.027(3) 0.023(3) 0.000(2) 0.011(3) -0.004(2)
N6 0.031(3) 0.024(3) 0.037(3) -0.003(2) 0.012(3) -0.003(2)
C21 0.037(4) 0.045(4) 0.039(4) -0.006(3) 0.027(4) -0.004(3)
C42 0.031(4) 0.024(3) 0.047(4) -0.002(3) 0.004(4) -0.006(3)
C43 0.034(4) 0.017(3) 0.040(4) 0.001(3) 0.010(3) -0.003(3)
C41 0.019(3) 0.025(3) 0.029(4) -0.001(3) 0.009(3) -0.003(3)
C52 0.030(4) 0.047(4) 0.026(4) -0.011(3) 0.005(3) -0.013(3)
C6 0.022(4) 0.027(3) 0.015(3) 0.003(3) 0.003(3) 0.013(3)
C51 0.031(4) 0.013(3) 0.021(4) 0.001(2) 0.008(3) 0.001(3)
C11 0.030(4) 0.027(3) 0.024(4) 0.003(3) 0.011(3) -0.001(3)
C31 0.024(4) 0.031(3) 0.023(4) 0.001(3) 0.008(3) 0.005(3)
C61 0.083(6) 0.049(4) 0.053(6) 0.011(4) 0.039(5) 0.021(4)
C53 0.017(4) 0.034(3) 0.035(4) -0.006(3) 0.007(3) -0.006(3)
C12 0.036(4) 0.052(4) 0.016(4) 0.009(3) 0.004(3) 0.010(3)
N2 0.051(4) 0.070(4) 0.028(4) -0.002(3) 0.021(3) -0.014(3)
C1 0.034(4) 0.026(3) 0.016(4) 0.000(2) 0.014(3) -0.006(3)
C3 0.025(4) 0.039(4) 0.023(4) -0.006(3) 0.009(3) -0.008(3)
N3 0.058(4) 0.036(3) 0.066(4) -0.003(3) 0.031(4) 0.005(3)
C2 0.023(4) 0.037(4) 0.029(4) -0.005(3) 0.007(3) -0.009(3)
C62 0.109(7) 0.066(5) 0.038(5) -0.014(4) -0.004(5) 0.014(5)
C22 0.051(5) 0.074(5) 0.085(6) -0.042(5) 0.034(5) -0.018(4)
C23 0.083(6) 0.071(5) 0.067(6) 0.001(4) 0.032(5) 0.031(5)
C63 0.066(7) 0.171(10) 0.120(9) -0.026(7) 0.029(7) -0.054(6)
C32 0.023(4) 0.039(3) 0.049(4) -0.006(3) 0.011(3) -0.006(3)
C33 0.046(4) 0.038(3) 0.033(4) 0.006(3) 0.022(4) 0.003(3)

loop_
_atom_type_symbol
_atom_type_description
_atom_type_scat_dispersion_real
_atom_type_scat_dispersion_imag
_atom_type_scat_source
C C 0.0033 0.0016 'International Tables Vol C Tables 4.2.6.8 and 6.1.1.4'
H H 0.0000 0.0000 'International Tables Vol C Tables 4.2.6.8 and 6.1.1.4'
N N 0.0061 0.0033 'International Tables Vol C Tables 4.2.6.8 and 6.1.1.4'
O O 0.0106 0.0060 'International Tables Vol C Tables 4.2.6.8 and 6.1.1.4'
Fe Fe 0.3463 0.8444 'International Tables Vol C Tables 4.2.6.8 and 6.1.1.4'
Ce Ce -0.2486 2.6331 'International Tables Vol C Tables 4.2.6.8 and 6.1.1.4'

loop_
_geom_angle_atom_site_label_1
_geom_angle_atom_site_label_2
_geom_angle_atom_site_label_3
_geom_angle
_geom_angle_site_symmetry_1
_geom_angle_site_symmetry_3
_geom_angle_publ_flag
O3 Ce1 O3 148.31(16) . 2_656 ?
O3 Ce1 O1 76.68(12) . 2_656 ?
O3 Ce1 O1 78.45(12) 2_656 2_656 ?
O3 Ce1 O1 78.45(12) . . ?
O3 Ce1 O1 76.68(12) 2_656 . ?
O1 Ce1 O1 75.94(16) 2_656 . ?
O3 Ce1 O2 73.01(12) . . ?
O3 Ce1 O2 137.88(13) 2_656 . ?
O1 Ce1 O2 138.83(12) 2_656 . ?
O1 Ce1 O2 123.06(12) . . ?
O3 Ce1 O2 137.88(12) . 2_656 ?
O3 Ce1 O2 73.01(12) 2_656 2_656 ?
O1 Ce1 O2 123.06(12) 2_656 2_656 ?
O1 Ce1 O2 138.83(12) . 2_656 ?
O2 Ce1 O2 69.14(18) . 2_656 ?
O3 Ce1 N1 109.99(13) . . ?
O3 Ce1 N1 79.94(13) 2_656 . ?
O1 Ce1 N1 143.84(12) 2_656 . ?
O1 Ce1 N1 71.07(12) . . ?
O2 Ce1 N1 74.07(13) . . ?
O2 Ce1 N1 76.70(13) 2_656 . ?
O3 Ce1 N1 79.94(13) . 2_656 ?
O3 Ce1 N1 109.99(13) 2_656 2_656 ?
O1 Ce1 N1 71.07(12) 2_656 2_656 ?
O1 Ce1 N1 143.84(12) . 2_656 ?
O2 Ce1 N1 76.70(13) . 2_656 ?
O2 Ce1 N1 74.07(13) 2_656 2_656 ?
N1 Ce1 N1 144.32(19) . 2_656 ?
O4 Ce2 O4 77.05(16) . 2_756 ?
O4 Ce2 O6 72.80(11) . . ?
O4 Ce2 O6 144.77(12) 2_756 . ?
O4 Ce2 O6 144.77(12) . 2_756 ?
O4 Ce2 O6 72.80(11) 2_756 2_756 ?
O6 Ce2 O6 141.09(16) . 2_756 ?
O4 Ce2 O5 138.75(12) . . ?
O4 Ce2 O5 115.48(12) 2_756 . ?
O6 Ce2 O5 78.29(12) . . ?
O6 Ce2 O5 72.53(12) 2_756 . ?
O4 Ce2 O5 115.48(12) . 2_756 ?
O4 Ce2 O5 138.75(12) 2_756 2_756 ?
O6 Ce2 O5 72.53(12) . 2_756 ?
O6 Ce2 O5 78.29(12) 2_756 2_756 ?
O5 Ce2 O5 81.88(15) . 2_756 ?
O4 Ce2 N4 75.51(12) . 2_756 ?
O4 Ce2 N4 74.23(12) 2_756 2_756 ?
O6 Ce2 N4 114.30(13) . 2_756 ?
O6 Ce2 N4 79.09(13) 2_756 2_756 ?
O5 Ce2 N4 144.61(11) . 2_756 ?
O5 Ce2 N4 71.87(11) 2_756 2_756 ?
O4 Ce2 N4 74.23(12) . . ?
O4 Ce2 N4 75.51(12) 2_756 . ?
O6 Ce2 N4 79.09(13) . . ?
O6 Ce2 N4 114.30(13) 2_756 . ?
O5 Ce2 N4 71.87(11) . . ?
O5 Ce2 N4 144.61(11) 2_756 . ?
N4 Ce2 N4 141.02(16) 2_756 . ?
C4 Fe1 C4 180.0(3) 3_766 . ?
C4 Fe1 C5 90.5(2) 3_766 . ?
C4 Fe1 C5 89.5(2) . . ?
C4 Fe1 C5 89.5(2) 3_766 3_766 ?
C4 Fe1 C5 90.5(2) . 3_766 ?
C5 Fe1 C5 180.0(2) . 3_766 ?
C4 Fe1 C6 88.9(2) 3_766 . ?
C4 Fe1 C6 91.1(2) . . ?
C5 Fe1 C6 89.4(2) . . ?
C5 Fe1 C6 90.6(2) 3_766 . ?
C4 Fe1 C6 91.1(2) 3_766 3_766 ?
C4 Fe1 C6 88.9(2) . 3_766 ?
C5 Fe1 C6 90.6(2) . 3_766 ?
C5 Fe1 C6 89.4(2) 3_766 3_766 ?
C6 Fe1 C6 180.0(3) . 3_766 ?
C1 Fe2 C1 180.0(5) 3_656 . ?
C1 Fe2 C2 90.8(2) 3_656 . ?
C1 Fe2 C2 89.2(2) . . ?
C1 Fe2 C2 89.2(2) 3_656 3_656 ?
C1 Fe2 C2 90.8(2) . 3_656 ?
C2 Fe2 C2 180.000(1) . 3_656 ?
C1 Fe2 C3 89.6(2) 3_656 3_656 ?
C1 Fe2 C3 90.4(2) . 3_656 ?
C2 Fe2 C3 90.2(2) . 3_656 ?
C2 Fe2 C3 89.8(2) 3_656 3_656 ?
C1 Fe2 C3 90.4(2) 3_656 . ?
C1 Fe2 C3 89.6(2) . . ?
C2 Fe2 C3 89.8(2) . . ?
C2 Fe2 C3 90.2(2) 3_656 . ?
C3 Fe2 C3 180.000(1) 3_656 . ?
C41 O4 Ce2 138.0(3) . . ?
C11 O1 Ce1 143.7(3) . . ?
C51 O5 Ce2 132.7(3) . . ?
C21 O2 Ce1 132.3(4) . . ?
C61 O6 Ce2 129.4(4) . . ?
C31 O3 Ce1 133.4(4) . . ?
C4 N4 Ce2 174.4(4) . . ?
N5 C5 Fe1 179.8(5) . . ?
N4 C4 Fe1 178.5(5) . . ?
C61 N61 C63 121.0(6) . . ?
C61 N61 C62 123.0(6) . . ?
C63 N61 C62 115.9(6) . . ?
C41 N41 C42 120.3(4) . . ?
C41 N41 C43 121.6(5) . . ?
C42 N41 C43 118.0(4) . . ?
C11 N11 C12 122.5(5) . . ?
C11 N11 C13' 120.8(6) . . ?
C12 N11 C13' 114.6(6) . . ?
C11 N11 C13 118.7(8) . . ?
C12 N11 C13 116.9(7) . . ?
C51 N51 C52 120.8(5) . . ?
C51 N51 C53 121.7(5) . . ?
C52 N51 C53 117.5(4) . . ?
C21 N21 C22 123.9(5) . . ?
C21 N21 C23 119.6(5) . . ?
C22 N21 C23 116.3(5) . . ?
C1 N1 Ce1 159.2(4) . . ?
C31 N31 C33 121.7(5) . . ?
C31 N31 C32 120.8(5) . . ?
C33 N31 C32 117.4(4) . . ?
O2 C21 N21 126.0(6) . . ?
O2 C21 H21 117.0 . . ?
N21 C21 H21 117.0 . . ?
N41 C42 H42A 109.5 . . ?
N41 C42 H42B 109.5 . . ?
H42A C42 H42B 109.5 . . ?
N41 C42 H42C 109.5 . . ?
H42A C42 H42C 109.5 . . ?
H42B C42 H42C 109.5 . . ?
N41 C43 H43A 109.5 . . ?
N41 C43 H43B 109.5 . . ?
H43A C43 H43B 109.5 . . ?
N41 C43 H43C 109.5 . . ?
H43A C43 H43C 109.5 . . ?
H43B C43 H43C 109.5 . . ?
O4 C41 N41 123.8(5) . . ?
O4 C41 H41 118.1 . . ?
N41 C41 H41 118.1 . . ?
N51 C52 H52A 109.5 . . ?
N51 C52 H52B 109.5 . . ?
H52A C52 H52B 109.5 . . ?
N51 C52 H52C 109.5 . . ?
H52A C52 H52C 109.5 . . ?
H52B C52 H52C 109.5 . . ?
N6 C6 Fe1 178.2(5) . . ?
O5 C51 N51 124.6(5) . . ?
O5 C51 H51 117.7 . . ?
N51 C51 H51 117.7 . . ?
O1 C11 N11 126.7(5) . . ?
O1 C11 H11 116.7 . . ?
N11 C11 H11 116.7 . . ?
O3 C31 N31 123.1(5) . . ?
O3 C31 H31 118.4 . . ?
N31 C31 H31 118.4 . . ?
N61 C61 O6 125.9(7) . . ?
N61 C61 H61 117.0 . . ?
O6 C61 H61 117.0 . . ?
N51 C53 H53A 109.5 . . ?
N51 C53 H53B 109.5 . . ?
H53A C53 H53B 109.5 . . ?
N51 C53 H53C 109.5 . . ?
H53A C53 H53C 109.5 . . ?
H53B C53 H53C 109.5 . . ?
N11 C12 H12A 109.5 . . ?
N11 C12 H12B 109.5 . . ?
H12A C12 H12B 109.5 . . ?
N11 C12 H12C 109.5 . . ?
H12A C12 H12C 109.5 . . ?
H12B C12 H12C 109.5 . . ?
N1 C1 Fe2 178.8(5) . . ?
N3 C3 Fe2 178.8(6) . . ?
N2 C2 Fe2 179.3(5) . . ?
N61 C62 H62A 109.5 . . ?
N61 C62 H62B 109.5 . . ?
H62A C62 H62B 109.5 . . ?
N61 C62 H62C 109.5 . . ?
H62A C62 H62C 109.5 . . ?
H62B C62 H62C 109.5 . . ?
N21 C22 H22A 109.5 . . ?
N21 C22 H22B 109.5 . . ?
H22A C22 H22B 109.5 . . ?
N21 C22 H22C 109.5 . . ?
H22A C22 H22C 109.5 . . ?
H22B C22 H22C 109.5 . . ?
N21 C23 H23A 109.5 . . ?
N21 C23 H23B 109.5 . . ?
H23A C23 H23B 109.5 . . ?
N21 C23 H23C 109.5 . . ?
H23A C23 H23C 109.5 . . ?
H23B C23 H23C 109.5 . . ?
N11 C13 H13A 109.5 . . ?
N11 C13 H13B 109.5 . . ?
N11 C13 H13C 109.5 . . ?
N11 C13' H13D 109.5 . . ?
N11 C13' H13E 109.5 . . ?
H13D C13' H13E 109.5 . . ?
N11 C13' H13F 109.5 . . ?
H13D C13' H13F 109.5 . . ?
H13E C13' H13F 109.5 . . ?
N61 C63 H63A 109.5 . . ?
N61 C63 H63B 109.5 . . ?
H63A C63 H63B 109.5 . . ?
N61 C63 H63C 109.5 . . ?
H63A C63 H63C 109.5 . . ?
H63B C63 H63C 109.5 . . ?
N31 C32 H32A 109.5 . . ?
N31 C32 H32B 109.5 . . ?
H32A C32 H32B 109.5 . . ?
N31 C32 H32C 109.5 . . ?
H32A C32 H32C 109.5 . . ?
H32B C32 H32C 109.5 . . ?
N31 C33 H33A 109.5 . . ?
N31 C33 H33B 109.5 . . ?
H33A C33 H33B 109.5 . . ?
N31 C33 H33C 109.5 . . ?
H33A C33 H33C 109.5 . . ?
H33B C33 H33C 109.5 . . ?

loop_
_geom_bond_atom_site_label_1
_geom_bond_atom_site_label_2
_geom_bond_distance
_geom_bond_site_symmetry_2
_geom_bond_publ_flag
Ce1 O3 2.444(4) . ?
Ce1 O3 2.444(4) 2_656 ?
Ce1 O1 2.486(3) 2_656 ?
Ce1 O1 2.486(3) . ?
Ce1 O2 2.494(4) . ?
Ce1 O2 2.494(4) 2_656 ?
Ce1 N1 2.561(5) . ?
Ce1 N1 2.561(5) 2_656 ?
Ce2 O4 2.433(3) . ?
Ce2 O4 2.433(3) 2_756 ?
Ce2 O6 2.452(4) . ?
Ce2 O6 2.452(4) 2_756 ?
Ce2 O5 2.473(3) . ?
Ce2 O5 2.473(3) 2_756 ?
Ce2 N4 2.631(4) 2_756 ?
Ce2 N4 2.631(4) . ?
Fe1 C4 1.947(5) 3_766 ?
Fe1 C4 1.947(5) . ?
Fe1 C5 1.952(6) . ?
Fe1 C5 1.952(6) 3_766 ?
Fe1 C6 1.955(6) . ?
Fe1 C6 1.955(6) 3_766 ?
Fe2 C1 1.929(6) 3_656 ?
Fe2 C1 1.929(6) . ?
Fe2 C2 1.945(6) . ?
Fe2 C2 1.945(6) 3_656 ?
Fe2 C3 1.957(6) 3_656 ?
Fe2 C3 1.957(6) . ?
O4 C41 1.243(5) . ?
O1 C11 1.244(6) . ?
O5 C51 1.243(6) . ?
O2 C21 1.223(6) . ?
O6 C61 1.286(7) . ?
O3 C31 1.253(6) . ?
N4 C4 1.156(6) . ?
C5 N5 1.152(6) . ?
N61 C61 1.253(7) . ?
N61 C63 1.420(8) . ?
N61 C62 1.438(7) . ?
N41 C41 1.318(6) . ?
N41 C42 1.454(6) . ?
N41 C43 1.455(6) . ?
N11 C11 1.295(6) . ?
N11 C12 1.460(6) . ?
N11 C13' 1.473(11) . ?
N11 C13 1.501(15) . ?
N51 C51 1.316(6) . ?
N51 C52 1.450(6) . ?
N51 C53 1.451(6) . ?
N21 C21 1.313(6) . ?
N21 C22 1.420(7) . ?
N21 C23 1.457(7) . ?
N1 C1 1.145(6) . ?
N31 C31 1.322(6) . ?
N31 C33 1.449(6) . ?
N31 C32 1.451(6) . ?
N6 C6 1.158(6) . ?
C21 H21 0.9500 . ?
C42 H42A 0.9800 . ?
C42 H42B 0.9800 . ?
C42 H42C 0.9800 . ?
C43 H43A 0.9800 . ?
C43 H43B 0.9800 . ?
C43 H43C 0.9800 . ?
C41 H41 0.9500 . ?
C52 H52A 0.9800 . ?
C52 H52B 0.9800 . ?
C52 H52C 0.9800 . ?
C51 H51 0.9500 . ?
C11 H11 0.9500 . ?
C31 H31 0.9500 . ?
C61 H61 0.9500 . ?
C53 H53A 0.9800 . ?
C53 H53B 0.9800 . ?
C53 H53C 0.9800 . ?
C12 H12A 0.9800 . ?
C12 H12B 0.9800 . ?
C12 H12C 0.9800 . ?
N2 C2 1.151(6) . ?
C3 N3 1.147(6) . ?
C62 H62A 0.9800 . ?
C62 H62B 0.9800 . ?
C62 H62C 0.9800 . ?
C22 H22A 0.9800 . ?
C22 H22B 0.9800 . ?
C22 H22C 0.9800 . ?
C23 H23A 0.9800 . ?
C23 H23B 0.9800 . ?
C23 H23C 0.9800 . ?
C13 H13A 0.9800 . ?
C13 H13B 0.9800 . ?
C13 H13C 0.9800 . ?
C13' H13D 0.9800 . ?
C13' H13E 0.9800 . ?
C13' H13F 0.9800 . ?
C63 H63A 0.9800 . ?
C63 H63B 0.9800 . ?
C63 H63C 0.9800 . ?
C32 H32A 0.9800 . ?
C32 H32B 0.9800 . ?
C32 H32C 0.9800 . ?
C33 H33A 0.9800 . ?
C33 H33B 0.9800 . ?
C33 H33C 0.9800 . ?
